data_4062232
_journal_name_full Organometallics
_journal_year 2003
_chemical_formula_sum 'C21 H33 K N3 P'
_chemical_formula_weight 397.57
_space_group_IT_number 33
_symmetry_cell_setting orthorhombic
_symmetry_space_group_name_Hall 'P 2c -2n'
_symmetry_space_group_name_H-M 'P n a 21'
_cell_angle_alpha 90.00
_cell_angle_beta 90.00
_cell_angle_gamma 90.00
_cell_formula_units_Z 8
_cell_length_a 18.3415(14)
_cell_length_b 10.9172(8)
_cell_length_c 22.4764(17)
_cell_measurement_temperature 160(2)
_cell_volume 4500.6(6)
_diffrn_ambient_temperature 160(2)
_exptl_crystal_density_diffrn 1.174
_cod_database_code 4062232

loop_
_symmetry_equiv_pos_as_xyz
'x, y, z'
'-x, -y, z+1/2'
'x+1/2, -y+1/2, z'
'-x+1/2, y+1/2, z+1/2'

loop_
_atom_site_label
_atom_site_type_symbol
_atom_site_fract_x
_atom_site_fract_y
_atom_site_fract_z
_atom_site_U_iso_or_equiv
_atom_site_adp_type
_atom_site_occupancy
_atom_site_symmetry_multiplicity
_atom_site_calc_flag
_atom_site_refinement_flags
_atom_site_disorder_assembly
_atom_site_disorder_group
K1 K 0.13597(5) 0.79772(8) 0.35444(4) 0.0310(2) Uani 1 1 d . . .
P1 P 0.31600(6) 0.83629(9) 0.35468(5) 0.0314(3) Uani 1 1 d . . .
C1 C 0.3119(2) 1.0008(4) 0.36970(16) 0.0279(9) Uani 1 1 d . . .
C2 C 0.2598(3) 1.0584(4) 0.40590(19) 0.0370(10) Uani 1 1 d . . .
H2A H 0.2251 1.0099 0.4266 0.044 Uiso 1 1 calc R . .
C3 C 0.2581(3) 1.1841(4) 0.4120(2) 0.0412(11) Uani 1 1 d . . .
H3A H 0.2229 1.2208 0.4373 0.049 Uiso 1 1 calc R . .
C4 C 0.3075(3) 1.2577(4) 0.3813(2) 0.0447(12) Uani 1 1 d . . .
H4A H 0.3059 1.3443 0.3853 0.054 Uiso 1 1 calc R . .
C5 C 0.3579(3) 1.2038(4) 0.3456(2) 0.0480(13) Uani 1 1 d . . .
H5A H 0.3915 1.2533 0.3243 0.058 Uiso 1 1 calc R . .
C6 C 0.3608(3) 1.0769(4) 0.33992(19) 0.0357(10) Uani 1 1 d . . .
H6A H 0.3971 1.0414 0.3151 0.043 Uiso 1 1 calc R . .
C7 C 0.3101(2) 0.7692(3) 0.42815(19) 0.0267(9) Uani 1 1 d . . .
C8 C 0.3215(2) 0.8302(4) 0.4826(2) 0.0326(10) Uani 1 1 d . . .
H8A H 0.3288 0.9163 0.4823 0.039 Uiso 1 1 calc R . .
C9 C 0.3223(2) 0.7682(4) 0.5367(2) 0.0360(11) Uani 1 1 d . . .
H9A H 0.3307 0.8122 0.5725 0.043 Uiso 1 1 calc R . .
C10 C 0.3110(2) 0.6431(4) 0.5386(2) 0.0391(11) Uani 1 1 d . . .
H10A H 0.3115 0.6008 0.5755 0.047 Uiso 1 1 calc R . .
C11 C 0.2989(3) 0.5810(4) 0.4867(2) 0.0392(11) Uani 1 1 d . . .
H11A H 0.2915 0.4949 0.4877 0.047 Uiso 1 1 calc R . .
C12 C 0.2973(2) 0.6417(4) 0.4327(2) 0.0345(10) Uani 1 1 d . . .
H12A H 0.2873 0.5964 0.3976 0.041 Uiso 1 1 calc R . .
N1 N 0.0878(2) 0.5475(4) 0.37290(19) 0.0457(11) Uani 1 1 d . . .
N2 N 0.0664(2) 0.7516(3) 0.46524(16) 0.0370(9) Uani 1 1 d . . .
N3 N 0.0290(2) 0.9838(3) 0.39744(15) 0.0327(8) Uani 1 1 d . . .
C13 C 0.0504(3) 0.5223(5) 0.3162(3) 0.0641(16) Uani 1 1 d . . .
H13A H 0.0861 0.5212 0.2838 0.096 Uiso 1 1 calc R . .
H13B H 0.0141 0.5864 0.3086 0.096 Uiso 1 1 calc R . .
H13C H 0.0260 0.4426 0.3184 0.096 Uiso 1 1 calc R . .
C14 C 0.1410(3) 0.4520(5) 0.3798(3) 0.0635(16) Uani 1 1 d . . .
H14A H 0.1734 0.4720 0.4131 0.095 Uiso 1 1 calc R . .
H14B H 0.1697 0.4447 0.3432 0.095 Uiso 1 1 calc R . .
H14C H 0.1162 0.3743 0.3878 0.095 Uiso 1 1 calc R . .
C15 C 0.0289(4) 0.5579(5) 0.4169(3) 0.0704(17) Uani 1 1 d . . .
H15A H -0.0120 0.6043 0.3991 0.085 Uiso 1 1 calc R . .
H15B H 0.0108 0.4748 0.4266 0.085 Uiso 1 1 calc R . .
C16 C 0.0514(4) 0.6185(5) 0.4719(2) 0.0633(17) Uani 1 1 d . . .
H16A H 0.0959 0.5779 0.4871 0.076 Uiso 1 1 calc R . .
H16B H 0.0126 0.6075 0.5021 0.076 Uiso 1 1 calc R . .
C17 C 0.1219(3) 0.7867(5) 0.5086(2) 0.0499(13) Uani 1 1 d . . .
H17A H 0.1365 0.8718 0.5016 0.075 Uiso 1 1 calc R . .
H17B H 0.1644 0.7330 0.5043 0.075 Uiso 1 1 calc R . .
H17C H 0.1020 0.7788 0.5488 0.075 Uiso 1 1 calc R . .
C18 C -0.0004(2) 0.8234(4) 0.47286(19) 0.0370(11) Uani 1 1 d . . .
H18A H -0.0171 0.8155 0.5146 0.044 Uiso 1 1 calc R . .
H18B H -0.0389 0.7888 0.4469 0.044 Uiso 1 1 calc R . .
C19 C 0.0084(3) 0.9563(4) 0.4586(2) 0.0389(11) Uani 1 1 d . . .
H19A H -0.0381 0.9985 0.4674 0.047 Uiso 1 1 calc R . .
H19B H 0.0459 0.9910 0.4854 0.047 Uiso 1 1 calc R . .
C20 C -0.0301(3) 0.9558(4) 0.3567(2) 0.0434(11) Uani 1 1 d . . .
H20A H -0.0416 0.8682 0.3590 0.065 Uiso 1 1 calc R . .
H20B H -0.0153 0.9765 0.3160 0.065 Uiso 1 1 calc R . .
H20C H -0.0733 1.0037 0.3676 0.065 Uiso 1 1 calc R . .
C21 C 0.0472(3) 1.1145(4) 0.3929(2) 0.0514(14) Uani 1 1 d . . .
H21A H 0.0579 1.1349 0.3514 0.077 Uiso 1 1 calc R . .
H21B H 0.0900 1.1320 0.4176 0.077 Uiso 1 1 calc R . .
H21C H 0.0059 1.1636 0.4068 0.077 Uiso 1 1 calc R . .
K2 K 0.39597(5) 0.74862(8) 0.22395(4) 0.0328(2) Uani 1 1 d . . .
P2 P 0.07483(7) 0.83501(10) 0.21743(5) 0.0348(3) Uani 1 1 d . . .
C22 C 0.0831(2) 1.0001(4) 0.20638(17) 0.0302(10) Uani 1 1 d . . .
C23 C 0.0417(2) 1.0683(4) 0.1645(2) 0.0361(10) Uani 1 1 d . . .
H23A H 0.0090 1.0269 0.1387 0.043 Uiso 1 1 calc R . .
C24 C 0.0483(3) 1.1945(4) 0.1610(2) 0.0497(13) Uani 1 1 d . . .
H24A H 0.0211 1.2377 0.1317 0.060 Uiso 1 1 calc R . .
C25 C 0.0931(3) 1.2587(5) 0.1986(2) 0.0521(14) Uani 1 1 d . . .
H25A H 0.0967 1.3453 0.1960 0.062 Uiso 1 1 calc R . .
C26 C 0.1322(3) 1.1956(5) 0.2397(2) 0.0496(13) Uani 1 1 d . . .
H26A H 0.1625 1.2393 0.2666 0.060 Uiso 1 1 calc R . .
C27 C 0.1289(3) 1.0675(4) 0.2435(2) 0.0399(11) Uani 1 1 d . . .
H27A H 0.1583 1.0260 0.2719 0.048 Uiso 1 1 calc R . .
C28 C 0.0815(2) 0.7695(4) 0.14359(18) 0.0265(9) Uani 1 1 d . . .
C29 C 0.0983(2) 0.8298(4) 0.08987(18) 0.0277(9) Uani 1 1 d . . .
H29A H 0.1070 0.9156 0.0905 0.033 Uiso 1 1 calc R . .
C30 C 0.1025(2) 0.7685(4) 0.03656(19) 0.0323(10) Uani 1 1 d . . .
H30A H 0.1132 0.8130 0.0013 0.039 Uiso 1 1 calc R . .
C31 C 0.0915(2) 0.6439(4) 0.0332(2) 0.0347(10) Uani 1 1 d . . .
H31A H 0.0948 0.6023 -0.0038 0.042 Uiso 1 1 calc R . .
C32 C 0.0757(2) 0.5805(4) 0.0849(2) 0.0360(11) Uani 1 1 d . . .
H32A H 0.0684 0.4944 0.0835 0.043 Uiso 1 1 calc R . .
C33 C 0.0703(2) 0.6418(4) 0.13871(19) 0.0300(9) Uani 1 1 d . . .
H33A H 0.0586 0.5965 0.1735 0.036 Uiso 1 1 calc R . .
N4 N 0.3084(2) 0.5369(3) 0.19996(16) 0.0362(9) Uani 1 1 d . . .
N5 N 0.33618(19) 0.7224(3) 0.10534(15) 0.0300(8) Uani 1 1 d . . .
N6 N 0.3602(2) 0.9709(3) 0.16171(16) 0.0349(8) Uani 1 1 d . . .
C34 C 0.3351(3) 0.4282(5) 0.2303(3) 0.0583(15) Uani 1 1 d . . .
H34A H 0.3018 0.3597 0.2230 0.087 Uiso 1 1 calc R . .
H34B H 0.3379 0.4442 0.2731 0.087 Uiso 1 1 calc R . .
H34C H 0.3837 0.4075 0.2152 0.087 Uiso 1 1 calc R . .
C35 C 0.2404(3) 0.5768(5) 0.2271(2) 0.0514(12) Uani 1 1 d . . .
H35A H 0.2028 0.5142 0.2208 0.077 Uiso 1 1 calc R . .
H35B H 0.2248 0.6540 0.2088 0.077 Uiso 1 1 calc R . .
H35C H 0.2478 0.5890 0.2698 0.077 Uiso 1 1 calc R . .
C36 C 0.3003(3) 0.5128(4) 0.13621(19) 0.0414(11) Uani 1 1 d . . .
H36A H 0.2613 0.4512 0.1306 0.050 Uiso 1 1 calc R . .
H36B H 0.3462 0.4768 0.1211 0.050 Uiso 1 1 calc R . .
C37 C 0.2822(3) 0.6244(5) 0.0994(2) 0.0416(11) Uani 1 1 d . . .
H37A H 0.2788 0.6002 0.0570 0.050 Uiso 1 1 calc R . .
H37B H 0.2339 0.6561 0.1117 0.050 Uiso 1 1 calc R . .
C38 C 0.4042(2) 0.6899(5) 0.0756(2) 0.0423(11) Uani 1 1 d . . .
H38A H 0.4389 0.7576 0.0794 0.063 Uiso 1 1 calc R . .
H38B H 0.3946 0.6739 0.0335 0.063 Uiso 1 1 calc R . .
H38C H 0.4247 0.6163 0.0942 0.063 Uiso 1 1 calc R . .
C39 C 0.3085(3) 0.8366(4) 0.08143(19) 0.0356(10) Uani 1 1 d . . .
H39A H 0.2579 0.8483 0.0957 0.043 Uiso 1 1 calc R . .
H39B H 0.3067 0.8299 0.0375 0.043 Uiso 1 1 calc R . .
C40 C 0.3524(3) 0.9485(4) 0.09757(19) 0.0388(11) Uani 1 1 d . . .
H40A H 0.4016 0.9403 0.0800 0.047 Uiso 1 1 calc R . .
H40B H 0.3290 1.0211 0.0793 0.047 Uiso 1 1 calc R . .
C41 C 0.4083(3) 1.0762(4) 0.1707(2) 0.0460(12) Uani 1 1 d . . .
H41A H 0.4152 1.0897 0.2135 0.069 Uiso 1 1 calc R . .
H41B H 0.3862 1.1491 0.1528 0.069 Uiso 1 1 calc R . .
H41C H 0.4555 1.0602 0.1519 0.069 Uiso 1 1 calc R . .
C42 C 0.2887(3) 0.9966(5) 0.1883(2) 0.0467(12) Uani 1 1 d . . .
H42A H 0.2951 1.0221 0.2298 0.070 Uiso 1 1 calc R . .
H42B H 0.2585 0.9226 0.1869 0.070 Uiso 1 1 calc R . .
H42C H 0.2646 1.0623 0.1660 0.070 Uiso 1 1 calc R . .

loop_
_atom_site_aniso_label
_atom_site_aniso_U_11
_atom_site_aniso_U_22
_atom_site_aniso_U_33
_atom_site_aniso_U_23
_atom_site_aniso_U_13
_atom_site_aniso_U_12
K1 0.0353(5) 0.0258(5) 0.0317(4) 0.0026(4) 0.0041(4) 0.0012(4)
P1 0.0411(7) 0.0220(5) 0.0311(5) -0.0049(5) 0.0039(5) -0.0021(5)
C1 0.029(2) 0.024(2) 0.031(2) 0.0013(17) -0.0033(16) -0.0012(18)
C2 0.049(3) 0.024(2) 0.038(2) -0.0013(19) 0.004(2) 0.004(2)
C3 0.060(3) 0.026(2) 0.038(2) -0.0085(19) 0.000(2) 0.008(2)
C4 0.066(4) 0.023(2) 0.045(3) 0.002(2) -0.005(2) 0.008(2)
C5 0.061(3) 0.025(2) 0.058(3) 0.015(2) 0.000(3) -0.005(2)
C6 0.043(3) 0.024(2) 0.039(2) 0.0061(18) 0.0021(19) 0.003(2)
C7 0.024(2) 0.016(2) 0.039(2) 0.0003(17) 0.0016(18) -0.0002(16)
C8 0.033(3) 0.019(2) 0.046(2) -0.0049(19) 0.003(2) 0.0012(18)
C9 0.034(3) 0.037(3) 0.037(2) 0.000(2) 0.0020(19) 0.004(2)
C10 0.034(3) 0.040(3) 0.043(3) 0.015(2) 0.009(2) 0.005(2)
C11 0.036(3) 0.018(2) 0.064(3) 0.011(2) 0.011(2) 0.0020(19)
C12 0.035(3) 0.019(2) 0.050(3) -0.007(2) 0.005(2) -0.0035(18)
N1 0.053(3) 0.025(2) 0.059(3) -0.0069(18) 0.020(2) -0.0078(19)
N2 0.043(2) 0.034(2) 0.0338(19) 0.0060(16) 0.0083(17) -0.0009(18)
N3 0.034(2) 0.0207(19) 0.043(2) 0.0023(15) 0.0058(17) 0.0022(15)
C13 0.051(4) 0.049(4) 0.092(4) 0.001(3) -0.012(3) -0.002(3)
C14 0.058(4) 0.041(3) 0.092(4) 0.011(3) -0.030(3) -0.005(3)
C15 0.094(5) 0.045(3) 0.072(4) 0.003(3) 0.007(4) -0.025(3)
C16 0.113(5) 0.039(3) 0.038(3) 0.017(2) 0.008(3) -0.012(3)
C17 0.035(3) 0.061(3) 0.054(3) 0.010(3) -0.003(2) 0.003(3)
C18 0.022(2) 0.057(3) 0.032(2) 0.006(2) 0.0031(17) -0.004(2)
C19 0.038(3) 0.039(3) 0.040(2) -0.005(2) 0.003(2) 0.012(2)
C20 0.051(3) 0.038(3) 0.041(2) 0.003(2) 0.004(2) 0.001(2)
C21 0.062(4) 0.022(2) 0.070(3) -0.002(2) 0.010(3) 0.002(2)
K2 0.0407(5) 0.0256(4) 0.0320(4) 0.0011(4) -0.0061(4) -0.0025(4)
P2 0.0493(7) 0.0250(5) 0.0300(5) -0.0024(5) -0.0018(5) -0.0045(5)
C22 0.035(2) 0.027(2) 0.028(2) -0.0101(16) 0.0042(17) -0.0046(19)
C23 0.038(3) 0.026(2) 0.044(2) -0.007(2) -0.003(2) 0.005(2)
C24 0.080(4) 0.020(2) 0.049(3) -0.003(2) 0.003(3) 0.012(2)
C25 0.082(4) 0.025(3) 0.049(3) -0.007(2) 0.014(3) -0.007(3)
C26 0.066(4) 0.035(3) 0.048(3) -0.020(2) 0.010(2) -0.021(3)
C27 0.046(3) 0.033(3) 0.041(2) -0.004(2) 0.005(2) -0.008(2)
C28 0.024(2) 0.019(2) 0.037(2) -0.0018(16) -0.0040(17) 0.0019(16)
C29 0.028(2) 0.016(2) 0.039(2) -0.0026(17) 0.0014(18) 0.0001(17)
C30 0.031(2) 0.029(3) 0.037(2) 0.0024(18) 0.0015(19) 0.0085(19)
C31 0.038(3) 0.028(3) 0.039(2) -0.013(2) -0.006(2) 0.005(2)
C32 0.037(3) 0.020(2) 0.051(3) -0.008(2) -0.011(2) 0.0031(19)
C33 0.033(2) 0.019(2) 0.039(2) 0.0000(18) -0.0038(18) -0.0045(18)
N4 0.045(2) 0.0218(19) 0.042(2) 0.0061(16) -0.0040(17) -0.0041(17)
N5 0.0235(19) 0.032(2) 0.0345(19) 0.0022(15) -0.0050(15) 0.0014(15)
N6 0.037(2) 0.028(2) 0.0404(19) 0.0075(16) 0.0024(17) -0.0046(17)
C34 0.072(4) 0.042(3) 0.061(3) 0.016(3) -0.013(3) -0.005(3)
C35 0.042(3) 0.058(3) 0.054(3) 0.003(3) 0.002(2) -0.008(2)
C36 0.055(3) 0.028(3) 0.041(2) -0.008(2) -0.004(2) -0.013(2)
C37 0.043(3) 0.044(3) 0.038(2) -0.001(2) -0.011(2) -0.011(2)
C38 0.032(3) 0.041(3) 0.055(3) 0.001(2) 0.001(2) 0.009(2)
C39 0.040(3) 0.034(3) 0.033(2) 0.0068(19) -0.0037(19) 0.005(2)
C40 0.046(3) 0.034(3) 0.037(2) 0.0136(19) 0.003(2) 0.009(2)
C41 0.056(3) 0.033(3) 0.050(3) 0.006(2) 0.008(2) -0.006(2)
C42 0.043(3) 0.053(3) 0.045(3) 0.005(2) 0.002(2) 0.005(3)

loop_
_geom_bond_atom_site_label_1
_geom_bond_atom_site_label_2
_geom_bond_distance
_geom_bond_site_symmetry_2
_geom_bond_publ_flag
K1 P1 3.3286(15) . ?
K1 N1 2.901(4) . ?
K1 N2 2.844(4) . ?
K1 N3 2.985(4) . ?
K1 P2 3.3025(14) . ?
P1 C1 1.829(4) . ?
P1 C7 1.810(4) . ?
P1 K2 3.4208(15) . ?
C1 C2 1.404(6) . ?
C1 C6 1.395(6) . ?
C2 C3 1.379(6) . ?
C3 C4 1.393(7) . ?
C4 C5 1.358(7) . ?
C5 C6 1.392(7) . ?
C7 C8 1.408(6) . ?
C7 C12 1.416(5) . ?
C8 C9 1.392(6) . ?
C9 C10 1.383(6) . ?
C10 C11 1.367(7) . ?
C11 C12 1.382(7) . ?
N1 C13 1.474(7) . ?
N1 C14 1.436(7) . ?
N1 C15 1.469(7) . ?
N2 C16 1.486(6) . ?
N2 C17 1.460(6) . ?
N2 C18 1.464(6) . ?
N3 C19 1.457(5) . ?
N3 C20 1.451(6) . ?
N3 C21 1.469(6) . ?
C15 C16 1.461(8) . ?
C18 C19 1.494(6) . ?
K2 P2 3.4084(15) 3_565 ?
K2 N4 2.866(4) . ?
K2 N5 2.897(3) . ?
K2 N6 2.876(4) . ?
P2 K2 3.4084(15) 3_465 ?
P2 C22 1.826(4) . ?
P2 C28 1.811(4) . ?
C22 C23 1.420(6) . ?
C22 C27 1.394(6) . ?
C23 C24 1.385(6) . ?
C24 C25 1.372(8) . ?
C25 C26 1.356(8) . ?
C26 C27 1.403(7) . ?
C28 C29 1.409(6) . ?
C28 C33 1.414(5) . ?
C29 C30 1.375(6) . ?
C30 C31 1.377(6) . ?
C31 C32 1.383(6) . ?
C32 C33 1.386(6) . ?
N4 C34 1.454(6) . ?
N4 C35 1.454(6) . ?
N4 C36 1.465(5) . ?
N5 C37 1.464(6) . ?
N5 C38 1.459(6) . ?
N5 C39 1.449(5) . ?
N6 C40 1.469(6) . ?
N6 C41 1.462(6) . ?
N6 C42 1.470(6) . ?
C36 C37 1.510(7) . ?
C39 C40 1.507(7) . ?
